data_2300044
loop_
_publ_author_name
'Chernyshev, Vladimir V.'
'Yatsenko, Alexandr V.'
'Kuvshinov, Alexandr M.'
'Shevelev, Svyatoslav A.'

_publ_section_title
;
 Unexpected molecular structure from laboratory powder diffraction data
;
_journal_issue 6
_journal_name_full 'Journal of Applied Crystallography'
_journal_page_first 669
_journal_page_last 673
_journal_paper_doi 10.1107/S0021889802014012
_journal_volume 35
_journal_year 2002
_chemical_formula_sum 'C21 H17 N5 O7'
_chemical_formula_weight 451.40
_chemical_name_systematic
;
 N-(2-methoxyphenyl-2-(methoxyphenyldiazenyl)-4,6-dinitrobenzamide
;
_space_group_IT_number 19
_symmetry_cell_setting orthorhombic
_symmetry_space_group_name_Hall 'P 2ac 2ab'
_symmetry_space_group_name_H-M 'P 21 21 21'
_cell_angle_alpha 90.00
_cell_angle_beta 90.00
_cell_angle_gamma 90.00
_cell_formula_units_Z 4
_cell_length_a 22.788(8)
_cell_length_b 13.018(6)
_cell_length_c 6.920(3)
_cell_measurement_reflns_used 40
_cell_measurement_temperature 295(2)
_cell_measurement_theta_max 19.33
_cell_measurement_theta_min 3.86
_cell_volume 2052.8(15)
_computing_cell_refinement 'LSPAID (Visser, 1986)'
_computing_data_collection 'local program'
_computing_molecular_graphics 'PLATON (Spek, 2001)'
_computing_publication_material 'PARST (Nardelli, 1983)'
_computing_structure_refinement 'MRIA (Zlokazov & Chernyshev, 1992)'
_computing_structure_solution 'MRIA (Zlokazov & Chernyshev, 1992)'
_diffrn_ambient_temperature 295(2)
_diffrn_measurement_device_type ' DRON-3M diffractometer (Burevestnik, Russia)'
_diffrn_radiation_monochromator 'Ni filtered'
_diffrn_radiation_type CuK\a
_diffrn_radiation_wavelength 1.5418
_diffrn_reflns_limit_h_max 16
_diffrn_reflns_limit_h_min 0
_diffrn_reflns_limit_k_max 9
_diffrn_reflns_limit_k_min 0
_diffrn_reflns_limit_l_max 5
_diffrn_reflns_limit_l_min 0
_exptl_absorpt_coefficient_mu 0.953
_exptl_absorpt_correction_type none
_exptl_crystal_density_diffrn 1.461
_exptl_crystal_density_method 'not measured'
_exptl_crystal_F_000 936
_refine_ls_extinction_method none
_refine_ls_goodness_of_fit_all 4.14
_refine_ls_hydrogen_treatment noref
_refine_ls_matrix_type fullcycle
_refine_ls_number_constraints 1
_refine_ls_number_parameters 144
_refine_ls_number_restraints 63
_refine_ls_shift/su_max .01
_refine_ls_shift/su_mean .002
_refine_ls_structure_factor_coef Inet
_refine_ls_weighting_scheme sigma
_cod_data_source_file hw0101.cif
_cod_data_source_block II
_cod_database_code 2300044

loop_
_symmetry_equiv_pos_as_xyz
'x, y, z'
'-x+1/2, -y, z+1/2'
'x+1/2, -y+1/2, -z'
'-x, y+1/2, -z+1/2'

loop_
_atom_site_label
_atom_site_fract_x
_atom_site_fract_y
_atom_site_fract_z
_atom_site_U_iso_or_equiv
_atom_site_thermal_displace_type
_atom_site_calc_flag
_atom_site_refinement_flags
_atom_site_occupancy
_atom_site_disorder_group
_atom_site_type_symbol
C1 0.3077(4) 0.1227(8) 0.065(3) 0.0350(10) Uiso d . 1 . C
C2 0.3655(4) 0.1415(9) 0.067(3) 0.035 Uiso d . 1 . C
C3 0.4090(4) 0.0624(7) 0.057(3) 0.035 Uiso d . 1 . C
C4 0.3872(4) -0.0383(7) 0.041(3) 0.035 Uiso d . 1 . C
C5 0.3268(4) -0.0607(8) 0.037(3) 0.035 Uiso d . 1 . C
C6 0.2868(4) 0.0149(8) 0.047(3) 0.035 Uiso d . 1 . C
C7 0.2573(5) 0.1913(9) 0.070(3) 0.035 Uiso d . 1 . C
N8 0.3892(4) 0.2508(8) 0.083(3) 0.035 Uiso d . 1 . N
O9 0.3527(3) 0.3163(6) 0.105(2) 0.035 Uiso d . 1 . O
O10 0.4401(3) 0.2632(5) 0.059(2) 0.035 Uiso d . 1 . O
N11 0.4282(3) -0.1255(7) 0.030(3) 0.035 Uiso d . 1 . N
O12 0.4783(2) -0.1019(6) 0.042(2) 0.035 Uiso d . 1 . O
O13 0.4114(3) -0.2128(5) 0.002(2) 0.035 Uiso d . 1 . O
N14 0.2250(4) 0.0116(8) 0.045(3) 0.035 Uiso d . 1 . N
N15 0.2009(3) -0.0681(7) 0.102(3) 0.035 Uiso d . 1 . N
C16 0.1394(3) -0.0749(8) 0.074(3) 0.035 Uiso d . 1 . C
C17 0.1130(4) -0.1735(8) 0.094(3) 0.035 Uiso d . 1 . C
C18 0.0528(4) -0.1805(7) 0.066(3) 0.035 Uiso d . 1 . C
C19 0.0194(3) -0.0946(9) 0.022(3) 0.035 Uiso d . 1 . C
C20 0.0452(4) 0.0021(7) 0.005(3) 0.035 Uiso d . 1 . C
C21 0.1050(4) 0.0117(7) 0.032(3) 0.035 Uiso d . 1 . C
N22 0.2415(4) 0.2398(6) -0.098(2) 0.035 Uiso d . 1 . N
C23 0.1927(4) 0.3052(8) -0.117(3) 0.035 Uiso d . 1 . C
C24 0.1449(4) 0.2997(8) 0.012(3) 0.035 Uiso d . 1 . C
C25 0.0962(4) 0.3634(9) -0.004(3) 0.035 Uiso d . 1 . C
C26 0.0935(4) 0.4342(9) -0.153(3) 0.035 Uiso d . 1 . C
C27 0.1390(4) 0.4398(9) -0.287(3) 0.035 Uiso d . 1 . C
C28 0.1885(4) 0.3766(9) -0.271(3) 0.035 Uiso d . 1 . C
O29 0.2347(3) 0.3838(6) -0.405(2) 0.035 Uiso d . 1 . O
O30 0.1482(3) -0.2562(5) 0.136(2) 0.035 Uiso d . 1 . O
C31 0.2186(4) 0.4368(9) -0.574(3) 0.035 Uiso d . 1 . C
O32 0.2361(3) 0.2095(6) 0.2347(17) 0.035 Uiso d . 1 . O
C33 0.1198(5) -0.3520(10) 0.118(3) 0.035 Uiso d . 1 . C
H34 0.3148 -0.1302 0.0271 0.051 Uiso d . 1 . H
H35 0.4488 0.0765 0.0599 0.051 Uiso d . 1 . H
H36 0.0344 -0.2443 0.0768 0.051 Uiso d . 1 . H
H37 -0.0209 -0.1017 0.0053 0.051 Uiso d . 1 . H
H38 0.0224 0.0595 -0.0230 0.051 Uiso d . 1 . H
H39 0.1228 0.0757 0.0199 0.051 Uiso d . 1 . H
H40 0.2689 0.2432 -0.1850 0.051 Uiso d . 1 . H
H41 0.1475 0.2535 0.1142 0.051 Uiso d . 1 . H
H42 0.0657 0.3579 0.0846 0.051 Uiso d . 1 . H
H43 0.0605 0.4756 -0.1664 0.051 Uiso d . 1 . H
H44 0.1367 0.4867 -0.3868 0.051 Uiso d . 1 . H
H45 0.2498 0.4342 -0.6663 0.051 Uiso d . 1 . H
H46 0.2100 0.5072 -0.5416 0.051 Uiso d . 1 . H
H47 0.1838 0.4059 -0.6281 0.051 Uiso d . 1 . H
H48 0.1467 -0.4059 0.1515 0.051 Uiso d . 1 . H
H49 0.1072 -0.3610 -0.0136 0.051 Uiso d . 1 . H
H50 0.0864 -0.3541 0.2018 0.051 Uiso d . 1 . H

loop_
_atom_type_symbol
_atom_type_description
_atom_type_scat_dispersion_real
_atom_type_scat_dispersion_imag
_atom_type_scat_source
O O 0.0492 0.0322 'International Tables Vol C Tables 4.2.6.8 and 6.1.1.4'
N N 0.0311 0.0180 'International Tables Vol C Tables 4.2.6.8 and 6.1.1.4'
C C 0.0181 0.0091 'International Tables Vol C Tables 4.2.6.8 and 6.1.1.4'
H H 0.0000 0.0000 'International Tables Vol C Tables 4.2.6.8 and 6.1.1.4'

loop_
_geom_angle_atom_site_label_1
_geom_angle_atom_site_label_2
_geom_angle_atom_site_label_3
_geom_angle
C2 C1 C7 131.6(9)
C2 C1 C6 119.2(9)
C7 C1 C6 109.2(9)
C1 C2 C3 123.3(9)
C1 C2 N8 121.3(9)
C3 C2 N8 115.4(9)
C4 C3 C2 115.5(9)
C4 C3 H35 122.2
C2 C3 H35 122.4
C3 C4 C5 122.7(8)
C3 C4 N11 119.9(8)
C5 C4 N11 117.4(8)
C6 C5 C4 120.7(9)
C6 C5 H34 120.5
C4 C5 H34 118.8
C5 C6 N14 130.9(9)
C5 C6 C1 119.0(10)
N14 C6 C1 110.5(8)
O32 C7 N22 125(2)
O32 C7 C1 116.0(10)
N22 C7 C1 118.0(10)
O10 N8 O9 126.9(9)
O10 N8 C2 117.7(9)
O9 N8 C2 115.2(9)
O12 N11 O13 123.9(8)
O12 N11 C4 114.1(7)
O13 N11 C4 122.0(8)
N15 N14 C6 117.7(9)
N14 N15 C16 116.4(8)
C21 C16 N15 122.1(7)
C21 C16 C17 120.6(9)
N15 C16 C17 117.4(7)
O30 C17 C18 123.7(8)
O30 C17 C16 118.7(9)
C18 C17 C16 117.5(8)
C19 C18 C17 121.3(8)
C19 C18 H36 119.3
C17 C18 H36 119.4
C18 C19 C20 121.0(10)
C18 C19 H37 119.3
C20 C19 H37 119.7
C21 C20 C19 119.1(8)
C21 C20 H38 120.4
C19 C20 H38 120.5
C20 C21 C16 120.4(8)
C20 C21 H39 120.0
C16 C21 H39 119.6
C7 N22 C23 124.0(10)
C7 N22 H40 115.0
C23 N22 H40 118.2
N22 C23 C24 121.4(9)
N22 C23 C28 121.0(10)
C24 C23 C28 117.0(10)
C25 C24 C23 122.4(9)
C25 C24 H41 119.8
C23 C24 H41 117.7
C26 C25 C24 120.0(10)
C26 C25 H42 120.6
C24 C25 H42 119.9
C25 C26 C27 120.0(10)
C25 C26 H43 120.0
C27 C26 H43 120.2
C26 C27 C28 121.2(9)
C26 C27 H44 119.4
C28 C27 H44 119.4
C27 C28 O29 121.0(10)
C27 C28 C23 120.0(10)
O29 C28 C23 119.0(10)
C31 O29 C28 113.0(10)
C17 O30 C33 113.9(8)
O29 C31 H45 110.1
O29 C31 H46 109.0
H45 C31 H46 109.9
O29 C31 H47 109.4
H45 C31 H47 109.8
H46 C31 H47 108.7
O30 C33 H48 109.3
O30 C33 H49 109.3
H48 C33 H49 109.4
O30 C33 H50 109.5
H48 C33 H50 109.7
H49 C33 H50 109.5

loop_
_geom_bond_atom_site_label_1
_geom_bond_atom_site_label_2
_geom_bond_site_symmetry_2
_geom_bond_distance
_geom_bond_publ_flag
C1 C2 . 1.340(10) ?
C1 C7 . 1.46(2) ?
C1 C6 . 1.49(2) ?
C2 C3 . 1.430(10) ?
C2 N8 . 1.530(10) ?
C3 C4 . 1.410(10) ?
C3 H35 . 0.93 ?
C4 C5 . 1.410(10) ?
C4 N11 . 1.470(10) ?
C5 C6 . 1.340(10) ?
C5 H34 . 0.95 ?
C6 N14 . 1.410(10) ?
C7 O32 . 1.26(2) ?
C7 N22 . 1.37(2) ?
N8 O10 . 1.180(10) ?
N8 O9 . 1.200(10) ?
N11 O12 . 1.185(9) ?
N11 O13 . 1.220(10) ?
N14 N15 . 1.24(2) ?
N15 C16 . 1.420(10) ?
C16 C21 . 1.400(10) ?
C16 C17 . 1.420(10) ?
C17 O30 . 1.370(10) ?
C17 C18 . 1.390(10) ?
C18 C19 . 1.390(10) ?
C18 H36 . 0.93 ?
C19 C20 . 1.390(10) ?
C19 H37 . 0.93 ?
C20 C21 . 1.380(10) ?
C20 H38 . 0.93 ?
C21 H39 . 0.93 ?
N22 C23 . 1.410(10) ?
N22 H40 . 0.87 ?
C23 C24 . 1.41(2) ?
C23 C28 . 1.42(2) ?
C24 C25 . 1.390(10) ?
C24 H41 . 0.93 ?
C25 C26 . 1.38(2) ?
C25 H42 . 0.93 ?
C26 C27 . 1.39(2) ?
C26 H43 . 0.93 ?
C27 C28 . 1.400(10) ?
C27 H44 . 0.93 ?
C28 O29 . 1.41(2) ?
O29 C31 . 1.41(2) ?
O30 C33 . 1.410(10) ?
C31 H45 . 0.96 ?
C31 H46 . 0.96 ?
C31 H47 . 0.96 ?
C33 H48 . 0.96 ?
C33 H49 . 0.96 ?
C33 H50 . 0.96 ?
